data_4075392
loop_
_publ_author_name
'Tsurugi, Hayato'
'Ohno, Takashi'
'Yamagata, Tsuneaki'
'Mashima, Kazushi'

_publ_section_title
;
 Synthesis, Structure, and Reactivity of Tantalum and Tungsten Homoenolate
 Complexes
;
_journal_issue 13
_journal_name_full Organometallics
_journal_page_first 3179
_journal_paper_doi 10.1021/om060264f
_journal_volume 25
_journal_year 2006
_chemical_formula_moiety 'C15 H24 Cl3 O2 Ta'
_chemical_formula_sum 'C15 H24 Cl3 O2 Ta'
_chemical_formula_weight 523.64
_chemical_temperature_decomposition 470(4)
_space_group_IT_number 14
_symmetry_cell_setting monoclinic
_symmetry_Int_Tables_number 14
_symmetry_space_group_name_Hall '-P 2ybc'
_symmetry_space_group_name_H-M 'P 1 21/c 1'
_atom_sites_solution_hydrogens difmap
_atom_sites_solution_primary direct
_atom_sites_solution_secondary difmap
_audit_creation_date 'Thu Jul 4th 13:30:24 2003'
_audit_creation_method SHELXL-97
_audit_update_record 'Thu Jul 4th 16:51:56 2003'
_cell_angle_alpha 90.00
_cell_angle_beta 92.3894(14)
_cell_angle_gamma 90.00
_cell_formula_units_Z 4
_cell_length_a 8.6818(3)
_cell_length_b 13.6267(3)
_cell_length_c 14.9759(4)
_cell_measurement_reflns_used 74492
_cell_measurement_temperature 120(1)
_cell_measurement_theta_max 30.43
_cell_measurement_theta_min 3.06
_cell_volume 1770.17(9)
_computing_cell_refinement 'Rigaku/RAPID Diffractometer Control'
_computing_data_collection 'Rigaku/RAPID Diffractometer Control'
_computing_data_reduction 'teXsan: PROCESS (MSC)'
_computing_molecular_graphics 'Ortep-3 (Louis J. Farrugia, 1999)'
_computing_publication_material 'SHELXL-97 and modified'
_computing_structure_refinement 'SHELXL-97 (Sheldrick, 1999)'
_computing_structure_solution 'SIR97(Cascarano al.,Acta Cryst.,1996,A52,C-79)'
_diffrn_ambient_temperature 120(1)
_diffrn_detector_area_resol_mean 10.00
_diffrn_measured_fraction_theta_full 0.998
_diffrn_measured_fraction_theta_max 0.998
_diffrn_measurement_device_type 'Rigaku R-AXIS RAPID'
_diffrn_measurement_method \w
_diffrn_radiation_monochromator graphite
_diffrn_radiation_source 'normal-focus sealed tube'
_diffrn_radiation_type MoK\a
_diffrn_radiation_wavelength 0.71075
_diffrn_reflns_av_R_equivalents 0.0261
_diffrn_reflns_av_sigmaI/netI 0.0101
_diffrn_reflns_limit_h_max 12
_diffrn_reflns_limit_h_min -12
_diffrn_reflns_limit_k_max 19
_diffrn_reflns_limit_k_min -19
_diffrn_reflns_limit_l_max 21
_diffrn_reflns_limit_l_min -21
_diffrn_reflns_number 49755
_diffrn_reflns_theta_full 30.04
_diffrn_reflns_theta_max 30.04
_diffrn_reflns_theta_min 2.99
_exptl_absorpt_coefficient_mu 6.663
_exptl_absorpt_correction_T_max 0.711311
_exptl_absorpt_correction_T_min 0.303860
_exptl_absorpt_correction_type numerical
_exptl_absorpt_process_details
;
;
_exptl_crystal_colour yellow
_exptl_crystal_density_diffrn 1.965
_exptl_crystal_density_method 'not measured'
_exptl_crystal_description platelet
_exptl_crystal_F_000 1016
_exptl_crystal_size_max 0.22
_exptl_crystal_size_mid 0.10
_exptl_crystal_size_min 0.06
_refine_diff_density_max 0.475
_refine_diff_density_min -0.406
_refine_diff_density_rms 0.070
_refine_ls_extinction_method none
_refine_ls_goodness_of_fit_ref 1.110
_refine_ls_hydrogen_treatment refall
_refine_ls_matrix_type full
_refine_ls_number_parameters 286
_refine_ls_number_reflns 5165
_refine_ls_number_restraints 0
_refine_ls_restrained_S_all 1.110
_refine_ls_R_factor_all 0.0152
_refine_ls_R_factor_gt 0.0132
_refine_ls_shift/su_max 0.002
_refine_ls_shift/su_mean 0.000
_refine_ls_structure_factor_coef Fsqd
_refine_ls_weighting_details 'calc w=1/[\s^2^(Fo^2^)+(0.0119P)^2^+1.1670P] where P=(Fo^2^+2Fc^2^)/3'
_refine_ls_weighting_scheme calc
_refine_ls_wR_factor_gt 0.0276
_refine_ls_wR_factor_ref 0.0280
_reflns_number_gt 4890
_reflns_number_total 5165
_reflns_threshold_expression >2sigma(I)
_cod_data_source_file om060264fsi20060323_094217.cif
_cod_data_source_block complex1a
_cod_depositor_comments
;
The following automatic conversions were performed:

'_chemical_melting_point' tag was changed to
'_chemical_temperature_decomposition' since the value had been given
as '466-473(dec.)'. The value was changed to '470(4)' - the average
value was taken and precision was estimated.

Automatic conversion script
Id: cif_fix_values 1715 2011-07-08 13:25:40Z adriana 
;
_cod_original_cell_volume 1770.17(8)
_cod_original_sg_symbol_H-M 'P 21/c'
_cod_database_code 4075392

loop_
_symmetry_equiv_pos_as_xyz
'x, y, z'
'-x, y+1/2, -z+1/2'
'-x, -y, -z'
'x, -y-1/2, z-1/2'

loop_
_atom_site_label
_atom_site_type_symbol
_atom_site_fract_x
_atom_site_fract_y
_atom_site_fract_z
_atom_site_U_iso_or_equiv
_atom_site_adp_type
_atom_site_occupancy
_atom_site_symmetry_multiplicity
_atom_site_calc_flag
Ta Ta 0.251445(6) 0.109408(4) 0.728803(4) 0.01160(2) Uani 1 1 d
Cl1 Cl 0.49376(4) 0.05468(3) 0.67123(3) 0.01950(7) Uani 1 1 d
Cl2 Cl 0.24139(5) -0.04852(3) 0.80358(3) 0.01901(7) Uani 1 1 d
Cl3 Cl 0.10137(5) 0.17648(3) 0.84497(2) 0.02205(7) Uani 1 1 d
O1 O 0.41798(13) 0.12307(8) 0.84526(8) 0.0185(2) Uani 1 1 d
O2 O 0.60910(14) 0.20569(9) 0.91536(8) 0.0207(2) Uani 1 1 d
C1 C 0.19862(18) 0.11688(11) 0.56657(10) 0.0164(3) Uani 1 1 d
C2 C 0.14796(18) 0.02336(11) 0.59588(10) 0.0168(3) Uani 1 1 d
C3 C 0.02160(17) 0.03871(11) 0.65213(10) 0.0155(3) Uani 1 1 d
C4 C -0.00620(17) 0.14118(11) 0.65637(10) 0.0148(3) Uani 1 1 d
C5 C 0.10376(17) 0.19002(11) 0.60447(10) 0.0150(3) Uani 1 1 d
C6 C 0.3175(2) 0.13759(15) 0.49908(11) 0.0240(3) Uani 1 1 d
H6A H 0.391(3) 0.1843(19) 0.5196(17) 0.041(7) Uiso 1 1 d
H6B H 0.271(3) 0.166(2) 0.4486(18) 0.043(7) Uiso 1 1 d
H6C H 0.371(3) 0.080(2) 0.4829(17) 0.042(7) Uiso 1 1 d
C7 C 0.2061(2) -0.07497(13) 0.56721(13) 0.0234(3) Uani 1 1 d
H7A H 0.301(4) -0.071(2) 0.544(2) 0.056(8) Uiso 1 1 d
H7B H 0.141(3) -0.1003(18) 0.5212(18) 0.041(7) Uiso 1 1 d
H7C H 0.203(3) -0.1217(17) 0.6118(17) 0.032(6) Uiso 1 1 d
C8 C -0.0789(2) -0.03719(13) 0.69231(13) 0.0236(3) Uani 1 1 d
H8A H -0.093(3) -0.0258(16) 0.7546(15) 0.026(6) Uiso 1 1 d
H8B H -0.039(3) -0.1012(18) 0.6852(17) 0.035(7) Uiso 1 1 d
H8C H -0.181(3) -0.0376(18) 0.6631(17) 0.039(7) Uiso 1 1 d
C9 C -0.14421(19) 0.18797(13) 0.69487(12) 0.0210(3) Uani 1 1 d
H9A H -0.185(3) 0.1550(18) 0.7455(16) 0.031(6) Uiso 1 1 d
H9B H -0.228(3) 0.1898(17) 0.6479(15) 0.028(6) Uiso 1 1 d
H9C H -0.125(3) 0.2541(19) 0.7116(16) 0.034(6) Uiso 1 1 d
C10 C 0.0961(2) 0.29600(12) 0.57923(11) 0.0200(3) Uani 1 1 d
H10A H 0.191(3) 0.3207(17) 0.5604(14) 0.025(5) Uiso 1 1 d
H10B H 0.062(3) 0.3374(17) 0.6268(15) 0.027(6) Uiso 1 1 d
H10C H 0.021(3) 0.3067(18) 0.5324(16) 0.034(6) Uiso 1 1 d
C11 C 0.35600(18) 0.25880(11) 0.71781(11) 0.0170(3) Uani 1 1 d
H11A H 0.388(3) 0.2723(17) 0.6568(15) 0.030(6) Uiso 1 1 d
H11B H 0.279(3) 0.3046(18) 0.7298(14) 0.029(6) Uiso 1 1 d
C12 C 0.49210(19) 0.27577(12) 0.78393(11) 0.0180(3) Uani 1 1 d
H12A H 0.585(3) 0.2749(16) 0.7552(15) 0.028(6) Uiso 1 1 d
H12B H 0.487(3) 0.3354(19) 0.8153(17) 0.039(7) Uiso 1 1 d
C13 C 0.50317(17) 0.19579(11) 0.85077(10) 0.0155(3) Uani 1 1 d
C14 C 0.6278(2) 0.12598(13) 0.98092(12) 0.0228(3) Uani 1 1 d
H14A H 0.525(3) 0.1052(15) 0.9962(16) 0.026(6) Uiso 1 1 d
H14B H 0.679(2) 0.1578(16) 1.0311(14) 0.021(5) Uiso 1 1 d
C15 C 0.7235(2) 0.04386(15) 0.94571(14) 0.0298(4) Uani 1 1 d
H15A H 0.747(3) 0.0006(19) 0.9922(16) 0.036(6) Uiso 1 1 d
H15B H 0.823(3) 0.0673(18) 0.9269(16) 0.032(6) Uiso 1 1 d
H15C H 0.672(3) 0.0121(19) 0.8965(17) 0.039(7) Uiso 1 1 d

loop_
_atom_site_aniso_label
_atom_site_aniso_U_11
_atom_site_aniso_U_22
_atom_site_aniso_U_33
_atom_site_aniso_U_23
_atom_site_aniso_U_13
_atom_site_aniso_U_12
Ta 0.01260(3) 0.01053(3) 0.01153(3) 0.00003(2) -0.00114(2) -0.00105(2)
Cl1 0.01365(15) 0.02176(17) 0.02308(17) -0.00084(14) 0.00051(13) 0.00213(13)
Cl2 0.02382(17) 0.01377(15) 0.01898(16) 0.00361(13) -0.00468(13) -0.00393(14)
Cl3 0.02361(18) 0.02675(19) 0.01596(16) -0.00661(14) 0.00270(13) 0.00079(15)
O1 0.0204(5) 0.0169(5) 0.0177(5) 0.0015(4) -0.0042(4) -0.0047(4)
O2 0.0212(5) 0.0186(5) 0.0217(6) -0.0002(4) -0.0075(4) -0.0043(4)
C1 0.0178(7) 0.0193(7) 0.0118(6) -0.0010(5) -0.0015(5) 0.0022(6)
C2 0.0171(7) 0.0165(7) 0.0162(7) -0.0038(5) -0.0050(5) 0.0029(5)
C3 0.0152(6) 0.0139(7) 0.0169(7) -0.0002(5) -0.0051(5) -0.0006(5)
C4 0.0147(6) 0.0142(6) 0.0152(6) -0.0001(5) -0.0032(5) 0.0006(5)
C5 0.0169(6) 0.0154(7) 0.0125(6) -0.0004(5) -0.0020(5) 0.0014(5)
C6 0.0260(8) 0.0316(9) 0.0149(7) 0.0038(7) 0.0052(6) 0.0043(7)
C7 0.0269(9) 0.0191(8) 0.0235(8) -0.0084(6) -0.0063(7) 0.0058(7)
C8 0.0186(8) 0.0171(8) 0.0347(9) 0.0032(7) -0.0054(7) -0.0041(6)
C9 0.0169(7) 0.0213(8) 0.0248(8) 0.0000(6) 0.0019(6) 0.0035(6)
C10 0.0252(8) 0.0159(7) 0.0188(7) 0.0046(6) -0.0015(6) 0.0011(6)
C11 0.0180(7) 0.0146(7) 0.0181(7) 0.0011(5) -0.0011(6) -0.0013(6)
C12 0.0175(7) 0.0142(7) 0.0220(7) 0.0002(6) -0.0013(6) -0.0029(6)
C13 0.0149(6) 0.0154(7) 0.0162(7) -0.0027(5) -0.0003(5) -0.0001(5)
C14 0.0246(8) 0.0239(8) 0.0193(7) 0.0008(6) -0.0063(6) -0.0018(6)
C15 0.0328(10) 0.0265(9) 0.0295(9) 0.0024(8) -0.0039(8) 0.0045(8)

loop_
_atom_type_symbol
_atom_type_description
_atom_type_scat_dispersion_real
_atom_type_scat_dispersion_imag
_atom_type_scat_source
Ta Ta -0.7052 6.5227 'International Tables Vol C Tables 4.2.6.8 and 6.1.1.4'
Cl Cl 0.1484 0.1585 'International Tables Vol C Tables 4.2.6.8 and 6.1.1.4'
O O 0.0106 0.0060 'International Tables Vol C Tables 4.2.6.8 and 6.1.1.4'
C C 0.0033 0.0016 'International Tables Vol C Tables 4.2.6.8 and 6.1.1.4'
H H 0.0000 0.0000 'International Tables Vol C Tables 4.2.6.8 and 6.1.1.4'

loop_
_geom_angle_atom_site_label_1
_geom_angle_atom_site_label_2
_geom_angle_atom_site_label_3
_geom_angle
O1 Ta C11 74.30(5)
O1 Ta Cl3 75.79(3)
C11 Ta Cl3 86.62(4)
O1 Ta Cl1 76.08(3)
C11 Ta Cl1 83.86(4)
Cl3 Ta Cl1 151.794(13)
O1 Ta Cl2 75.38(3)
C11 Ta Cl2 149.57(4)
Cl3 Ta Cl2 88.402(14)
Cl1 Ta Cl2 86.549(14)
O1 Ta C2 151.79(5)
C11 Ta C2 120.80(6)
Cl3 Ta C2 125.48(4)
Cl1 Ta C2 81.83(4)
Cl2 Ta C2 86.07(4)
O1 Ta C1 149.31(5)
C11 Ta C1 87.08(5)
Cl3 Ta C1 128.12(4)
Cl1 Ta C1 77.87(4)
Cl2 Ta C1 118.95(4)
C2 Ta C1 33.75(5)
O1 Ta C3 152.51(5)
C11 Ta C3 130.26(5)
Cl3 Ta C3 91.91(4)
Cl1 Ta C3 114.40(4)
Cl2 Ta C3 79.86(4)
C2 Ta C3 33.80(5)
C1 Ta C3 55.90(5)
O1 Ta C5 148.42(4)
C11 Ta C5 74.92(5)
Cl3 Ta C5 95.55(4)
Cl1 Ta C5 107.41(4)
Cl2 Ta C5 135.48(4)
C2 Ta C5 55.92(5)
C1 Ta C5 33.62(5)
C3 Ta C5 55.73(5)
O1 Ta C4 150.63(5)
C11 Ta C4 99.79(5)
Cl3 Ta C4 75.14(4)
Cl1 Ta C4 132.66(4)
Cl2 Ta C4 107.87(4)
C2 Ta C4 55.60(5)
C1 Ta C4 55.45(5)
C3 Ta C4 33.38(5)
C5 Ta C4 33.33(5)
C13 O1 Ta 119.09(10)
C13 O2 C14 118.09(13)
C2 C1 C5 108.18(14)
C2 C1 C6 127.30(15)
C5 C1 C6 124.15(15)
C2 C1 Ta 72.85(8)
C5 C1 Ta 73.87(8)
C6 C1 Ta 124.67(11)
C1 C2 C3 107.82(13)
C1 C2 C7 126.80(15)
C3 C2 C7 125.18(15)
C1 C2 Ta 73.41(8)
C3 C2 Ta 73.43(8)
C7 C2 Ta 122.94(11)
C4 C3 C2 107.90(14)
C4 C3 C8 124.01(15)
C2 C3 C8 127.75(15)
C4 C3 Ta 74.31(8)
C2 C3 Ta 72.77(8)
C8 C3 Ta 123.99(11)
C3 C4 C5 108.47(13)
C3 C4 C9 125.31(14)
C5 C4 C9 125.38(14)
C3 C4 Ta 72.31(8)
C5 C4 Ta 72.97(8)
C9 C4 Ta 128.92(11)
C4 C5 C1 107.62(13)
C4 C5 C10 124.55(14)
C1 C5 C10 126.56(14)
C4 C5 Ta 73.70(8)
C1 C5 Ta 72.50(8)
C10 C5 Ta 129.50(10)
C1 C6 H6A 112.5(15)
C1 C6 H6B 109.7(16)
H6A C6 H6B 105(2)
C1 C6 H6C 111.9(16)
H6A C6 H6C 108(2)
H6B C6 H6C 110(2)
C2 C7 H7A 112.5(19)
C2 C7 H7B 109.9(15)
H7A C7 H7B 106(2)
C2 C7 H7C 112.9(15)
H7A C7 H7C 111(2)
H7B C7 H7C 104(2)
C3 C8 H8A 112.4(13)
C3 C8 H8B 111.9(16)
H8A C8 H8B 109(2)
C3 C8 H8C 111.0(15)
H8A C8 H8C 106.7(19)
H8B C8 H8C 106(2)
C4 C9 H9A 115.6(14)
C4 C9 H9B 108.2(13)
H9A C9 H9B 106.9(19)
C4 C9 H9C 111.7(15)
H9A C9 H9C 108(2)
H9B C9 H9C 106.4(19)
C5 C10 H10A 112.9(14)
C5 C10 H10B 112.9(13)
H10A C10 H10B 108.3(18)
C5 C10 H10C 111.0(15)
H10A C10 H10C 107.9(19)
H10B C10 H10C 103.3(19)
C12 C11 Ta 113.28(10)
C12 C11 H11A 109.6(13)
Ta C11 H11A 111.6(13)
C12 C11 H11B 108.3(14)
Ta C11 H11B 107.2(14)
H11A C11 H11B 106.4(19)
C13 C12 C11 110.71(13)
C13 C12 H12A 105.7(14)
C11 C12 H12A 111.1(14)
C13 C12 H12B 107.5(15)
C11 C12 H12B 114.0(15)
H12A C12 H12B 107(2)
O1 C13 O2 121.98(14)
O1 C13 C12 121.52(13)
O2 C13 C12 116.49(13)
O2 C14 C15 111.32(15)
O2 C14 H14A 107.1(13)
C15 C14 H14A 113.1(13)
O2 C14 H14B 102.9(13)
C15 C14 H14B 111.5(13)
H14A C14 H14B 110.3(18)
C14 C15 H15A 108.5(15)
C14 C15 H15B 111.6(14)
H15A C15 H15B 105(2)
C14 C15 H15C 111.2(16)
H15A C15 H15C 112(2)
H15B C15 H15C 109(2)

loop_
_geom_bond_atom_site_label_1
_geom_bond_atom_site_label_2
_geom_bond_distance
Ta O1 2.2263(11)
Ta C11 2.2378(16)
Ta Cl3 2.3976(4)
Ta Cl1 2.4241(4)
Ta Cl2 2.4292(4)
Ta C2 2.4485(15)
Ta C1 2.4558(15)
Ta C3 2.4572(14)
Ta C5 2.4736(14)
Ta C4 2.4830(14)
O1 C13 1.2372(18)
O2 C13 1.3135(18)
O2 C14 1.469(2)
C1 C2 1.424(2)
C1 C5 1.426(2)
C1 C6 1.501(2)
C2 C3 1.426(2)
C2 C7 1.501(2)
C3 C4 1.419(2)
C3 C8 1.496(2)
C4 C5 1.421(2)
C4 C9 1.494(2)
C5 C10 1.494(2)
C6 H6A 0.94(3)
C6 H6B 0.93(3)
C6 H6C 0.95(3)
C7 H7A 0.91(3)
C7 H7B 0.94(3)
C7 H7C 0.92(2)
C8 H8A 0.96(2)
C8 H8B 0.94(2)
C8 H8C 0.97(3)
C9 H9A 0.96(2)
C9 H9B 0.99(2)
C9 H9C 0.95(3)
C10 H10A 0.95(2)
C10 H10B 0.97(2)
C10 H10C 0.95(2)
C11 C12 1.527(2)
C11 H11A 0.98(2)
C11 H11B 0.94(2)
C12 C13 1.480(2)
C12 H12A 0.93(2)
C12 H12B 0.94(3)
C14 C15 1.502(3)
C14 H14A 0.98(2)
C14 H14B 0.96(2)
C15 H15A 0.93(3)
C15 H15B 0.97(2)
C15 H15C 0.95(3)

loop_
_geom_torsion_atom_site_label_1
_geom_torsion_atom_site_label_2
_geom_torsion_atom_site_label_3
_geom_torsion_atom_site_label_4
_geom_torsion
C11 Ta O1 C13 -6.80(12)
Cl3 Ta O1 C13 -97.26(12)
Cl1 Ta O1 C13 80.63(11)
Cl2 Ta O1 C13 170.66(12)
C2 Ta O1 C13 120.15(13)
C1 Ta O1 C13 47.94(16)
C3 Ta O1 C13 -162.90(12)
C5 Ta O1 C13 -20.06(17)
C4 Ta O1 C13 -88.80(15)
O1 Ta C1 C2 125.87(10)
C11 Ta C1 C2 177.79(10)
Cl3 Ta C1 C2 -98.82(9)
Cl1 Ta C1 C2 93.45(9)
Cl2 Ta C1 C2 14.35(10)
C3 Ta C1 C2 -37.52(9)
C5 Ta C1 C2 -115.41(13)
C4 Ta C1 C2 -78.22(10)
O1 Ta C1 C5 -118.72(10)
C11 Ta C1 C5 -66.80(10)
Cl3 Ta C1 C5 16.59(11)
Cl1 Ta C1 C5 -151.14(9)
Cl2 Ta C1 C5 129.77(8)
C2 Ta C1 C5 115.41(13)
C3 Ta C1 C5 77.89(10)
C4 Ta C1 C5 37.19(9)
O1 Ta C1 C6 1.98(19)
C11 Ta C1 C6 53.90(14)
Cl3 Ta C1 C6 137.29(12)
Cl1 Ta C1 C6 -30.45(13)
Cl2 Ta C1 C6 -109.54(13)
C2 Ta C1 C6 -123.89(18)
C3 Ta C1 C6 -161.42(16)
C5 Ta C1 C6 120.69(18)
C4 Ta C1 C6 157.89(16)
C5 C1 C2 C3 -0.06(17)
C6 C1 C2 C3 -173.22(15)
Ta C1 C2 C3 65.90(10)
C5 C1 C2 C7 174.98(14)
C6 C1 C2 C7 1.8(3)
Ta C1 C2 C7 -119.06(15)
C5 C1 C2 Ta -65.96(10)
C6 C1 C2 Ta 120.88(16)
O1 Ta C2 C1 -118.98(11)
C11 Ta C2 C1 -2.57(11)
Cl3 Ta C2 C1 107.34(9)
Cl1 Ta C2 C1 -80.37(9)
Cl2 Ta C2 C1 -167.44(9)
C3 Ta C2 C1 114.95(13)
C5 Ta C2 C1 37.15(9)
C4 Ta C2 C1 77.74(9)
O1 Ta C2 C3 126.07(11)
C11 Ta C2 C3 -117.52(9)
Cl3 Ta C2 C3 -7.61(10)
Cl1 Ta C2 C3 164.68(9)
Cl2 Ta C2 C3 77.61(8)
C1 Ta C2 C3 -114.95(13)
C5 Ta C2 C3 -77.80(9)
C4 Ta C2 C3 -37.21(8)
O1 Ta C2 C7 4.5(2)
C11 Ta C2 C7 120.91(14)
Cl3 Ta C2 C7 -129.18(13)
Cl1 Ta C2 C7 43.12(14)
Cl2 Ta C2 C7 -43.96(14)
C1 Ta C2 C7 123.48(18)
C3 Ta C2 C7 -121.57(18)
C5 Ta C2 C7 160.63(16)
C4 Ta C2 C7 -158.77(16)
C1 C2 C3 C4 0.68(16)
C7 C2 C3 C4 -174.46(14)
Ta C2 C3 C4 66.57(10)
C1 C2 C3 C8 174.11(15)
C7 C2 C3 C8 -1.0(2)
Ta C2 C3 C8 -120.01(16)
C1 C2 C3 Ta -65.88(10)
C7 C2 C3 Ta 118.97(15)
O1 Ta C3 C4 120.97(11)
C11 Ta C3 C4 -28.29(12)
Cl3 Ta C3 C4 58.88(9)
Cl1 Ta C3 C4 -131.61(8)
Cl2 Ta C3 C4 146.92(9)
C2 Ta C3 C4 -114.92(13)
C1 Ta C3 C4 -77.46(10)
C5 Ta C3 C4 -36.53(9)
O1 Ta C3 C2 -124.12(11)
C11 Ta C3 C2 86.63(11)
Cl3 Ta C3 C2 173.80(8)
Cl1 Ta C3 C2 -16.69(10)
Cl2 Ta C3 C2 -98.16(9)
C1 Ta C3 C2 37.46(9)
C5 Ta C3 C2 78.39(10)
C4 Ta C3 C2 114.92(13)
O1 Ta C3 C8 0.2(2)
C11 Ta C3 C8 -149.05(13)
Cl3 Ta C3 C8 -61.87(13)
Cl1 Ta C3 C8 107.64(13)
Cl2 Ta C3 C8 26.16(13)
C2 Ta C3 C8 124.33(17)
C1 Ta C3 C8 161.79(15)
C5 Ta C3 C8 -157.28(16)
C4 Ta C3 C8 -120.76(18)
C2 C3 C4 C5 -1.05(16)
C8 C3 C4 C5 -174.78(14)
Ta C3 C4 C5 64.49(10)
C2 C3 C4 C9 168.86(14)
C8 C3 C4 C9 -4.9(2)
Ta C3 C4 C9 -125.60(15)
C2 C3 C4 Ta -65.54(10)
C8 C3 C4 Ta 120.73(15)
O1 Ta C4 C3 -126.21(10)
C11 Ta C4 C3 158.47(9)
Cl3 Ta C4 C3 -117.72(9)
Cl1 Ta C4 C3 67.81(10)
Cl2 Ta C4 C3 -34.37(9)
C2 Ta C4 C3 37.69(9)
C1 Ta C4 C3 78.92(10)
C5 Ta C4 C3 116.46(13)
O1 Ta C4 C5 117.34(11)
C11 Ta C4 C5 42.01(10)
Cl3 Ta C4 C5 125.83(9)
Cl1 Ta C4 C5 -48.64(10)
Cl2 Ta C4 C5 -150.82(8)
C2 Ta C4 C5 -78.76(10)
C1 Ta C4 C5 -37.53(8)
C3 Ta C4 C5 -116.46(13)
O1 Ta C4 C9 -4.7(2)
C11 Ta C4 C9 -80.05(14)
Cl3 Ta C4 C9 3.76(13)
Cl1 Ta C4 C9 -170.71(11)
Cl2 Ta C4 C9 87.11(14)
C2 Ta C4 C9 159.17(16)
C1 Ta C4 C9 -159.60(16)
C3 Ta C4 C9 121.48(18)
C5 Ta C4 C9 -122.07(17)
C3 C4 C5 C1 1.00(16)
C9 C4 C5 C1 -168.89(14)
Ta C4 C5 C1 65.07(10)
C3 C4 C5 C10 168.83(14)
C9 C4 C5 C10 -1.1(2)
Ta C4 C5 C10 -127.11(14)
C3 C4 C5 Ta -64.07(10)
C9 C4 C5 Ta 126.04(15)
C2 C1 C5 C4 -0.58(17)
C6 C1 C5 C4 172.85(14)
Ta C1 C5 C4 -65.86(10)
C2 C1 C5 C10 -168.09(14)
C6 C1 C5 C10 5.3(2)
Ta C1 C5 C10 126.62(15)
C2 C1 C5 Ta 65.29(10)
C6 C1 C5 Ta -121.29(15)
O1 Ta C5 C4 -123.70(10)
C11 Ta C5 C4 -136.92(10)
Cl3 Ta C5 C4 -51.94(8)
Cl1 Ta C5 C4 144.65(8)
Cl2 Ta C5 C4 41.43(10)
C2 Ta C5 C4 77.73(9)
C1 Ta C5 C4 115.02(13)
C3 Ta C5 C4 36.58(8)
O1 Ta C5 C1 121.28(11)
C11 Ta C5 C1 108.07(10)
Cl3 Ta C5 C1 -166.96(9)
Cl1 Ta C5 C1 29.64(9)
Cl2 Ta C5 C1 -73.59(10)
C2 Ta C5 C1 -37.29(9)
C3 Ta C5 C1 -78.43(10)
C4 Ta C5 C1 -115.02(13)
O1 Ta C5 C10 -2.1(2)
C11 Ta C5 C10 -15.26(14)
Cl3 Ta C5 C10 69.71(14)
Cl1 Ta C5 C10 -93.69(14)
Cl2 Ta C5 C10 163.08(12)
C2 Ta C5 C10 -160.62(16)
C1 Ta C5 C10 -123.33(18)
C3 Ta C5 C10 158.23(16)
C4 Ta C5 C10 121.65(18)
O1 Ta C11 C12 9.09(11)
Cl3 Ta C11 C12 85.27(11)
Cl1 Ta C11 C12 -68.14(11)
Cl2 Ta C11 C12 4.24(17)
C2 Ta C11 C12 -144.82(11)
C1 Ta C11 C12 -146.25(12)
C3 Ta C11 C12 174.90(10)
C5 Ta C11 C12 -178.06(13)
C4 Ta C11 C12 159.56(11)
Ta C11 C12 C13 -10.72(17)
Ta O1 C13 O2 -176.48(11)
Ta O1 C13 C12 2.7(2)
C14 O2 C13 O1 1.6(2)
C14 O2 C13 C12 -177.58(14)
C11 C12 C13 O1 5.6(2)
C11 C12 C13 O2 -175.19(14)
C13 O2 C14 C15 81.20(19)
